data_5910075
loop_
_publ_author_name
M.Brunelli
A.N.Fitch
A.J.Mora

_journal_coden_Cambridge 208
_journal_name_full 'J.Solid State Chem. '
_journal_page_first 253
_journal_paper_doi 10.1006/jssc.2001.9400
_journal_volume 163
_journal_year 2002
_chemical_formula_moiety
;
C10 H16 O1
;
_chemical_formula_sum 'C10 H16 O'
_chemical_melting_point 452
_chemical_name_common
;
S-Camphor
;
_chemical_name_systematic
;
1,7,7-Trimethylbicyclo(2.2.1)hept-2-one
;
_space_group_IT_number 19
_symmetry_cell_setting orthorhombic
_symmetry_Int_Tables_number 19
_symmetry_space_group_name_Hall 'P 2ac 2ab'
_symmetry_space_group_name_H-M 'P 21 21 21'
_audit_creation_date 2002-09-02
_audit_creation_method CSD-ConQuest-V1
_audit_update_record '   07-21-05   from reciprocal.net by Girish Upreti,Portland State University'
_cell_angle_alpha 90
_cell_angle_beta 90
_cell_angle_gamma 90
_cell_formula_units_Z 8
_cell_length_a 8.9277(2)
_cell_length_b 27.0359(5)
_cell_length_c 7.3814(1)
_cell_volume 1781.64(6)
_diffrn_ambient_temperature 100
_diffrn_radiation_source 'high resolution Synchroton radiation'
_exptl_crystal_density_diffrn 1.135
_refine_ls_R_factor_gt 0.0309
_refine_ls_wR_factor_gt 0.0309
_cod_original_cell_volume 1781.637
_cod_original_formula_sum
;
C10 H16 O1
;
_cod_database_code 5910075

loop_
_symmetry_equiv_pos_site_id
_symmetry_equiv_pos_as_xyz
1 x,y,z
2 1/2-x,-y,1/2+z
3 1/2+x,1/2-y,-z
4 -x,1/2+y,1/2-z

loop_
_atom_site_label
_atom_site_type_symbol
_atom_site_fract_x
_atom_site_fract_y
_atom_site_fract_z
C1 C 0.475(1) 0.0999(3) 0.291(1)
C2 C 0.6414(9) 0.1136(2) 0.253(2)
C3 C 0.7346(7) 0.0661(3) 0.269(1)
C4 C 0.6099(9) 0.0282(2) 0.307(1)
C5 C 0.5533(8) 0.0361(3) 0.505(1)
C6 C 0.4735(9) 0.0880(3) 0.497(1)
C7 C 0.478(1) 0.0481(3) 0.199(1)
C8 C 0.5002(9) 0.0483(3) -0.011(1)
C9 C 0.3247(6) 0.0197(3) 0.226(1)
C10 C 0.3584(8) 0.1375(3) 0.227(1)
O1 O 0.6834(6) 0.1552(2) 0.224(1)
H1 H 0.792(2) 0.0577(5) 0.144(2)
H2 H 0.812(1) 0.068(1) 0.381(2)
H3 H 0.639(1) -0.0095(3) 0.275(2)
H4 H 0.474(1) 0.0076(3) 0.542(2)
H5 H 0.646(1) 0.0370(6) 0.600(1)
H6 H 0.360(1) 0.0854(6) 0.547(2)
H7 H 0.536(2) 0.1153(4) 0.572(1)
H8 H 0.488(6) 0.0111(5) -0.062(2)
H9 H 0.418(4) 0.072(2) -0.074(2)
H10 H 0.611(3) 0.062(2) -0.044(2)
H11 H 0.380(4) 0.147(2) 0.0876(3)
H12 H 0.247(1) 0.122(1) 0.240(8)
H13 H 0.365(4) 0.170(1) 0.310(6)
H14 H 0.329(2) -0.015(1) 0.155(6)
H15 H 0.306(3) 0.013(2) 0.369(2)
H16 H 0.234(1) 0.042(1) 0.173(6)
C11 C 0.4929(9) 0.3482(3) 0.231(1)
C12 C 0.525(1) 0.3651(3) 0.428(1)
C13 C 0.4999(9) 0.3173(3) 0.5360(8)
C14 C 0.4618(9) 0.2789(2) 0.389(1)
C15 C 0.2987(8) 0.2897(3) 0.324(1)
C16 C 0.3203(8) 0.3419(3) 0.233(1)
C17 C 0.5568(8) 0.2946(3) 0.229(1)
C18 C 0.7309(7) 0.2962(3) 0.248(1)
C19 C 0.515(1) 0.2692(3) 0.042(1)
C20 C 0.542(1) 0.3876(3) 0.0945(9)
O2 O 0.5565(7) 0.4058(2) 0.4828(9)
H17 H 0.601(2) 0.3069(5) 0.607(2)
H18 H 0.407(2) 0.3214(5) 0.629(2)
H19 H 0.480(1) 0.2410(1) 0.431(1)
H20 H 0.262(1) 0.2624(4) 0.227(2)
H21 H 0.222(1) 0.2920(7) 0.437(1)
H22 H 0.276(2) 0.3417(6) 0.097(2)
H23 H 0.268(1) 0.3706(4) 0.312(3)
H24 H 0.772(1) 0.2594(6) 0.275(8)
H25 H 0.780(1) 0.310(2) 0.124(4)
H26 H 0.761(1) 0.320(2) 0.358(6)
H27 H 0.661(1) 0.393(1) 0.106(6)
H28 H 0.514(7) 0.376(1) -0.041(1)
H29 H 0.486(6) 0.4220(7) 0.125(6)
H30 H 0.535(7) 0.2298(4) 0.050(3)
H31 H 0.398(2) 0.276(2) 0.012(5)
H32 H 0.583(5) 0.285(1) -0.065(2)

loop_
_atom_type_symbol
_atom_type_radius_bond
C 0.68
H 0.23
O 0.68

loop_
_citation_database_id_CSD
PONCUQ
